data_4320927
loop_
_publ_author_name
'Albert Escuer'
'Mohamed A. S. Goher'
'Franz A. Mautner'
'Ramon Vicente'

_publ_section_title
;
 Three New Polynuclear Copper(II) Complexes with the Symmetric
 [Cu(\m1,1-N3)2Cu]2+ Core and Pyridine Derivatives: Syntheses, Structure,
 and Magnetic Behavior
;
_journal_name_full 'Inorganic Chemistry'
_journal_page_first 2107
_journal_page_last 2112
_journal_paper_doi 10.1021/ic991135c
_journal_volume 39
_journal_year 2000
_chemical_formula_sum 'C22 H30 Cu2 N16 O7'
_chemical_formula_weight 757.70
_chemical_name_common '[Cu(3-aminopyridine)2(N3)(NO3)]2.C2H5OH'
_chemical_name_systematic
; 
 ? 
;
_space_group_IT_number 2
_symmetry_cell_setting triclinic
_symmetry_space_group_name_Hall '-P 1'
_symmetry_space_group_name_H-M 'P -1'
_atom_sites_solution_hydrogens geom
_atom_sites_solution_primary direct
_atom_sites_solution_secondary difmap
_audit_creation_method SHELXL
_cell_angle_alpha 96.81(3)
_cell_angle_beta 96.40(3)
_cell_angle_gamma 96.56(3)
_cell_formula_units_Z 1
_cell_length_a 9.695(2)
_cell_length_b 10.895(2)
_cell_length_c 7.909(2)
_cell_measurement_reflns_used 31
_cell_measurement_temperature 293(2)
_cell_measurement_theta_max 12.6
_cell_measurement_theta_min 7.7
_cell_volume 817.4(3)
_computing_molecular_graphics 'SHELXTL/PC v.5.03 (Siemens Ind. Aut.)'
_computing_publication_material 'SHELXTL/PC v.5.03 (Siemens Ind. Aut.)'
_computing_structure_refinement 'SHELXL-93 (Sheldrick, 1993)'
_computing_structure_solution 'SHELXS-86 (Sheldrick, 1990)'
_diffrn_ambient_temperature 293(2)
_diffrn_measurement_device 'mod. STOE 4-circle diffractometer'
_diffrn_measurement_method 'Omega-scan; delta Omega: 1.35 deg.'
_diffrn_radiation_monochromator graphite
_diffrn_radiation_source 'fine-focus sealed tube'
_diffrn_radiation_type MoK\a
_diffrn_radiation_wavelength 0.71069
_diffrn_reflns_av_R_equivalents 0.0259
_diffrn_reflns_av_sigmaI/netI 0.0569
_diffrn_reflns_limit_h_max 12
_diffrn_reflns_limit_h_min -12
_diffrn_reflns_limit_k_max 13
_diffrn_reflns_limit_k_min -11
_diffrn_reflns_limit_l_max 4
_diffrn_reflns_limit_l_min -9
_diffrn_reflns_number 2982
_diffrn_reflns_theta_max 25.00
_diffrn_reflns_theta_min 3.02
_diffrn_standards_decay_% 3
_diffrn_standards_interval_count 100
_diffrn_standards_interval_time '1 h'
_diffrn_standards_number 3
_exptl_absorpt_coefficient_mu 1.367
_exptl_absorpt_correction_T_max 1.000
_exptl_absorpt_correction_T_min 0.428
_exptl_absorpt_correction_type DIFABS
_exptl_crystal_colour black
_exptl_crystal_density_diffrn 1.539
_exptl_crystal_density_meas 1.53(3)
_exptl_crystal_density_method 'suspension method'
_exptl_crystal_description irregular
_exptl_crystal_F_000 388
_exptl_crystal_size_max 0.40
_exptl_crystal_size_mid 0.25
_exptl_crystal_size_min 0.10
_refine_diff_density_max 0.635
_refine_diff_density_min -0.616
_refine_diff_density_rms 0.089
_refine_ls_extinction_method none
_refine_ls_goodness_of_fit_all 1.044
_refine_ls_goodness_of_fit_obs 1.088
_refine_ls_hydrogen_treatment mixed
_refine_ls_matrix_type full
_refine_ls_number_parameters 244
_refine_ls_number_reflns 2758
_refine_ls_number_restraints 6
_refine_ls_restrained_S_all 1.108
_refine_ls_restrained_S_obs 1.089
_refine_ls_R_factor_all 0.0695
_refine_ls_R_factor_obs 0.0499
_refine_ls_shift/esd_max -0.292
_refine_ls_shift/esd_mean 0.014
_refine_ls_structure_factor_coef Fsqd
_refine_ls_weighting_details 'w=1/[\s^2^(Fo^2^)+(0.0855P)^2^+0.1114P] where P=(Fo^2^+2Fc^2^)/3'
_refine_ls_weighting_scheme calc
_refine_ls_wR_factor_all 0.1399
_refine_ls_wR_factor_obs 0.1220
_reflns_number_observed 2212
_reflns_number_total 2771
_reflns_observed_criterion >2sigma(I)
_cod_data_source_file ic991135c_2.cif
_cod_data_source_block gh28x4
_cod_depositor_comments
;
The following automatic conversions were performed:

'_symmetry_cell_setting' value 'Triclinic' changed to 'triclinic'
according to the built-in table from CIF Core dictionary named
'cif_core.dic' version 2.4.1 from 2010-06-29.

Automatic conversion script
Id: cif_fix_values 1646 2011-03-28 12:23:43Z adriana 

The following automatic conversions were performed:

'_refine_ls_weighting_scheme' value 'calc
w=1/[\s^2^(Fo^2^)+(0.0855P)^2^+0.1114P] where P=(Fo^2^+2Fc^2^)/3' was
changed to 'calc'. New tag '_refine_ls_weighting_details' was
created. The value of the new tag was set to
'w=1/[\s^2^(Fo^2^)+(0.0855P)^2^+0.1114P] where P=(Fo^2^+2Fc^2^)/3'.

Automatic conversion script
Id: cif_fix_values 3143 2015-03-26 13:38:13Z robertas 
;
_cod_database_code 4320927

loop_
_symmetry_equiv_pos_as_xyz
'x, y, z'
'-x, -y, -z'

loop_
_atom_site_aniso_label
_atom_site_aniso_U_11
_atom_site_aniso_U_22
_atom_site_aniso_U_33
_atom_site_aniso_U_23
_atom_site_aniso_U_13
_atom_site_aniso_U_12
Cu1 0.0333(3) 0.0333(3) 0.0378(3) 0.0071(2) -0.0011(2) -0.0009(2)
N11 0.034(2) 0.033(2) 0.031(2) 0.0044(14) -0.0001(14) 0.0007(14)
N12 0.042(2) 0.037(2) 0.035(2) 0.0052(15) 0.0011(15) 0.000(2)
N13 0.049(2) 0.058(2) 0.076(3) 0.007(2) 0.000(2) 0.021(2)
N5 0.046(2) 0.086(3) 0.038(2) -0.001(2) 0.016(2) 0.023(2)
O1 0.091(3) 0.059(2) 0.055(2) -0.004(2) 0.021(2) 0.013(2)
O2 0.051(2) 0.087(3) 0.050(2) 0.002(2) 0.019(2) 0.011(2)
O3 0.095(3) 0.207(6) 0.039(2) 0.013(3) 0.008(2) -0.021(4)
N1 0.033(2) 0.036(2) 0.039(2) -0.0002(14) -0.0007(14) -0.0026(14)
C1 0.035(2) 0.043(2) 0.043(2) -0.001(2) 0.005(2) 0.000(2)
C2 0.040(2) 0.061(3) 0.038(2) -0.005(2) 0.001(2) 0.012(2)
C3 0.029(2) 0.078(3) 0.057(3) -0.010(3) 0.001(2) 0.006(2)
C4 0.033(2) 0.070(3) 0.060(3) -0.004(2) 0.014(2) 0.003(2)
C5 0.045(3) 0.051(3) 0.045(3) -0.004(2) 0.010(2) -0.004(2)
N2 0.047(2) 0.120(4) 0.039(2) 0.002(2) -0.003(2) 0.009(3)
N3 0.038(2) 0.035(2) 0.055(2) 0.013(2) 0.002(2) 0.0016(14)
C6 0.040(2) 0.038(2) 0.059(3) 0.014(2) 0.005(2) 0.004(2)
C7 0.051(3) 0.047(3) 0.066(3) 0.024(2) 0.021(2) 0.013(2)
C8 0.089(4) 0.037(3) 0.089(4) 0.018(3) 0.036(3) 0.013(3)
C9 0.083(4) 0.036(2) 0.082(4) -0.003(3) 0.027(3) 0.000(2)
C10 0.056(3) 0.038(2) 0.061(3) 0.004(2) 0.010(2) 0.000(2)
N4 0.080(3) 0.061(3) 0.073(3) 0.032(2) 0.006(3) 0.011(2)
O20 0.086(7) 0.117(8) 0.072(6) 0.000(5) 0.023(5) -0.032(6)
C21 0.056(7) 0.084(8) 0.068(7) -0.043(6) 0.015(5) -0.049(7)
C22 0.038(8) 0.138(16) 0.451(47) -0.182(24) 0.062(16) -0.028(9)

loop_
_atom_site_label
_atom_site_type_symbol
_atom_site_fract_x
_atom_site_fract_y
_atom_site_fract_z
_atom_site_U_iso_or_equiv
_atom_site_thermal_displace_type
_atom_site_occupancy
_atom_site_calc_flag
_atom_site_refinement_flags
_atom_site_disorder_group
Cu1 Cu 0.39278(5) 0.88569(4) 0.46317(6) 0.0355(2) Uani 1 d . .
N11 N 0.4262(3) 1.0546(3) 0.3872(4) 0.0331(7) Uani 1 d . .
N12 N 0.3320(4) 1.1179(3) 0.3695(4) 0.0385(8) Uani 1 d . .
N13 N 0.2413(4) 1.1764(4) 0.3484(6) 0.0606(11) Uani 1 d . .
N5 N 0.6220(4) 0.9089(4) 0.1821(5) 0.0553(11) Uani 1 d . .
O1 O 0.5453(4) 0.8253(3) 0.2384(5) 0.0681(10) Uani 1 d . .
O2 O 0.6993(4) 0.9932(4) 0.2819(4) 0.0623(9) Uani 1 d . .
O3 O 0.6220(5) 0.9051(7) 0.0273(5) 0.117(2) Uani 1 d . .
N1 N 0.2081(3) 0.8497(3) 0.3166(4) 0.0376(8) Uani 1 d . .
C1 C 0.1999(4) 0.8625(4) 0.1507(5) 0.0412(10) Uani 1 d . .
H1 H 0.2825(4) 0.8813(4) 0.1042(5) 0.049 Uiso 1 calc R .
C2 C 0.0743(4) 0.8492(4) 0.0439(6) 0.0472(11) Uani 1 d . .
C3 C -0.0476(5) 0.8206(5) 0.1153(7) 0.0567(13) Uani 1 d . .
H3 H -0.1343(5) 0.8102(5) 0.0481(7) 0.068 Uiso 1 calc R .
C4 C -0.0386(5) 0.8078(5) 0.2883(7) 0.0550(12) Uani 1 d . .
H4 H -0.1196(5) 0.7896(5) 0.3383(7) 0.066 Uiso 1 calc R .
C5 C 0.0899(5) 0.8219(4) 0.3859(6) 0.0482(11) Uani 1 d . .
H5 H 0.0952(5) 0.8121(4) 0.5015(6) 0.058 Uiso 1 calc R .
N2 N 0.0732(5) 0.8611(5) -0.1287(5) 0.0702(14) Uani 1 d D .
HN2A H 0.1489(52) 0.9036(56) -0.1789(77) 0.091(14) Uiso 1 d D .
HN2B H -0.0099(45) 0.8620(58) -0.2001(72) 0.091(14) Uiso 1 d D .
N3 N 0.3728(4) 0.7213(3) 0.5527(5) 0.0427(8) Uani 1 d . .
C6 C 0.3990(4) 0.7187(4) 0.7201(6) 0.0454(10) Uani 1 d . .
H6 H 0.4261(4) 0.7936(4) 0.7919(6) 0.054 Uiso 1 calc R .
C7 C 0.3875(5) 0.6075(4) 0.7930(7) 0.0514(12) Uani 1 d . .
C8 C 0.3471(6) 0.4981(5) 0.6819(8) 0.069(2) Uani 1 d . .
H8 H 0.3376(6) 0.4221(5) 0.7246(8) 0.083 Uiso 1 calc R .
C9 C 0.3216(6) 0.5019(5) 0.5115(8) 0.0670(15) Uani 1 d . .
H9 H 0.2963(6) 0.4282(5) 0.4367(8) 0.080 Uiso 1 calc R .
C10 C 0.3330(5) 0.6153(4) 0.4474(7) 0.0521(11) Uani 1 d . .
H10 H 0.3127(5) 0.6173(4) 0.3301(7) 0.062 Uiso 1 calc R .
N4 N 0.4155(6) 0.6104(5) 0.9696(7) 0.0697(13) Uani 1 d D .
HN4A H 0.4450(105) 0.5443(72) 1.0279(124) 0.175(31) Uiso 1 d D .
HN4B H 0.4693(104) 0.6850(64) 1.0397(117) 0.175(31) Uiso 1 d D .
O20 O -0.1846(10) 0.5434(10) -0.0911(12) 0.095(3) Uani 0.50 d PD -1
H20A H -0.2541(106) 0.5080(115) -0.0520(183) 0.114 Uiso 0.50 d PD -1
C21 C -0.0533(14) 0.5224(12) -0.0777(15) 0.078(4) Uani 0.50 d P -1
H21A H -0.0519(14) 0.4360(12) -0.0598(15) 0.093 Uiso 0.50 calc PR -1
H21B H -0.0052(14) 0.5730(12) 0.0258(15) 0.093 Uiso 0.50 calc PR -1
C22 C 0.0123(15) 0.5397(17) -0.1872(37) 0.228(19) Uani 0.50 d P -1
H22A H 0.0690(179) 0.4738(115) -0.2050(199) 0.273 Uiso 0.50 calc PR -1
H22B H 0.0716(176) 0.6179(103) -0.1573(135) 0.273 Uiso 0.50 calc PR -1
H22C H -0.0489(15) 0.5420(214) -0.2906(82) 0.273 Uiso 0.50 calc PR -1

loop_
_atom_type_symbol
_atom_type_description
_atom_type_scat_dispersion_real
_atom_type_scat_dispersion_imag
_atom_type_scat_source
C C 0.0033 0.0016 'International Tables Vol C Tables 4.2.6.8 and 6.1.1.4'
H H 0.0000 0.0000 'International Tables Vol C Tables 4.2.6.8 and 6.1.1.4'
N N 0.0061 0.0033 'International Tables Vol C Tables 4.2.6.8 and 6.1.1.4'
Cu Cu 0.3201 1.2651 'International Tables Vol C Tables 4.2.6.8 and 6.1.1.4'
O O 0.0106 0.0060 'International Tables Vol C Tables 4.2.6.8 and 6.1.1.4'

loop_
_geom_angle_atom_site_label_1
_geom_angle_atom_site_label_2
_geom_angle_atom_site_label_3
_geom_angle
_geom_angle_site_symmetry_1
_geom_angle_site_symmetry_3
_geom_angle_publ_flag
N1 Cu1 N11 172.44(13) . 2_676 yes
N1 Cu1 N3 93.50(14) . . yes
N11 Cu1 N3 93.01(14) 2_676 . yes
N1 Cu1 N11 90.96(13) . . yes
N11 Cu1 N11 82.50(13) 2_676 . yes
N3 Cu1 N11 175.48(13) . . yes
O1 Cu1 O2 161.38(13) . 2_676 yes
N11 Cu1 O1 83.69(13) . . yes
N11 Cu1 O2 83.46(13) . 2_676 yes
N1 Cu1 O1 98.45(14) . . yes
N3 Cu1 O1 96.37(14) . . yes
N1 Cu1 O2 95.19(14) . 2_676 yes
N3 Cu1 O2 95.49(14) . 2_676 yes
O1 Cu1 N11 84.64(14) . 2_676 yes
N1 Cu1 Cu1 132.02(10) . 2_676 ?
N11 Cu1 Cu1 41.32(9) 2_676 2_676 ?
N3 Cu1 Cu1 134.33(10) . 2_676 ?
N11 Cu1 Cu1 41.17(9) . 2_676 ?
N12 N11 Cu1 123.3(3) . 2_676 yes
N12 N11 Cu1 120.9(3) . . yes
Cu1 N11 Cu1 97.50(13) 2_676 . yes
N13 N12 N11 178.2(4) . . yes
O3 N5 O2 119.9(5) . . yes
O3 N5 O1 118.8(5) . . yes
O2 N5 O1 121.2(4) . . yes
C1 N1 C5 119.3(4) . . ?
C1 N1 Cu1 119.8(3) . . ?
C5 N1 Cu1 120.7(3) . . ?
N1 C1 C2 123.1(4) . . ?
N1 C1 H1 118.4(2) . . ?
C2 C1 H1 118.4(3) . . ?
N2 C2 C3 122.1(4) . . ?
N2 C2 C1 120.3(4) . . ?
C3 C2 C1 117.6(4) . . ?
C2 C3 C4 119.0(4) . . ?
C2 C3 H3 120.5(3) . . ?
C4 C3 H3 120.5(3) . . ?
C5 C4 C3 120.0(4) . . ?
C5 C4 H4 120.0(3) . . ?
C3 C4 H4 120.0(3) . . ?
N1 C5 C4 120.9(4) . . ?
N1 C5 H5 119.5(2) . . ?
C4 C5 H5 119.5(3) . . ?
C2 N2 HN2A 125.2(39) . . ?
C2 N2 HN2B 121.8(42) . . ?
HN2A N2 HN2B 107.9(54) . . ?
C6 N3 C10 119.8(4) . . ?
C6 N3 Cu1 118.9(3) . . ?
C10 N3 Cu1 121.2(3) . . ?
N3 C6 C7 122.5(4) . . ?
N3 C6 H6 118.8(2) . . ?
C7 C6 H6 118.8(3) . . ?
C8 C7 N4 122.9(4) . . ?
C8 C7 C6 117.0(5) . . ?
N4 C7 C6 120.0(5) . . ?
C9 C8 C7 119.9(5) . . ?
C9 C8 H8 120.0(3) . . ?
C7 C8 H8 120.0(3) . . ?
C8 C9 C10 120.3(5) . . ?
C8 C9 H9 119.9(3) . . ?
C10 C9 H9 119.9(3) . . ?
N3 C10 C9 120.4(5) . . ?
N3 C10 H10 119.8(3) . . ?
C9 C10 H10 119.8(3) . . ?
C7 N4 HN4A 126.0(67) . . ?
C7 N4 HN4B 119.8(62) . . ?
HN4A N4 HN4B 102.6(87) . . ?
C21 O20 H20A 130.5(100) . . ?
O20 C21 C22 119.9(19) . . ?
O20 C21 H21A 107.4(7) . . ?
C22 C21 H21A 107.3(13) . . ?
O20 C21 H21B 107.4(6) . . ?
C22 C21 H21B 107.3(10) . . ?
H21A C21 H21B 106.9 . . ?
C21 C22 H22A 109.6(14) . . ?
C21 C22 H22B 109.5(9) . . ?
H22A C22 H22B 109.5 . . ?
C21 C22 H22C 109.4(14) . . ?
H22A C22 H22C 109.5 . . ?
H22B C22 H22C 109.5 . . ?

loop_
_geom_bond_atom_site_label_1
_geom_bond_atom_site_label_2
_geom_bond_distance
_geom_bond_site_symmetry_2
_geom_bond_publ_flag
Cu1 N1 1.993(3) . yes
Cu1 N11 2.000(3) 2_676 yes
Cu1 N3 2.000(3) . yes
Cu1 N11 2.006(3) . yes
Cu1 Cu1 3.0114(14) 2_676 yes
Cu1 O1 2.512(4) . yes
Cu1 O2 2.578(4) 2_676 yes
N11 N12 1.211(5) . yes
N11 Cu1 2.000(3) 2_676 yes
N12 N13 1.153(5) . yes
N5 O3 1.220(6) . yes
N5 O2 1.251(5) . yes
N5 O1 1.263(5) . yes
N1 C1 1.330(6) . yes
N1 C5 1.343(6) . yes
C1 C2 1.386(6) . yes
C1 H1 0.93 . ?
C2 N2 1.385(6) . yes
C2 C3 1.385(7) . yes
C3 C4 1.386(7) . yes
C3 H3 0.93 . ?
C4 C5 1.373(7) . yes
C4 H4 0.93 . ?
C5 H5 0.93 . ?
N2 HN2A 0.97(3) . ?
N2 HN2B 0.93(3) . ?
N3 C6 1.324(6) . yes
N3 C10 1.332(6) . yes
C6 C7 1.401(6) . yes
C6 H6 0.93 . ?
C7 C8 1.383(7) . yes
C7 N4 1.389(7) . yes
C8 C9 1.349(8) . yes
C8 H8 0.93 . ?
C9 C10 1.387(7) . yes
C9 H9 0.93 . ?
C10 H10 0.93 . ?
N4 HN4A 0.95(3) . ?
N4 HN4B 0.99(3) . ?
O20 N4 2.957(10) 2_566 ?
O20 C21 1.31(2) . ?
O20 H20A 0.84(2) . ?
C21 C22 1.15(3) . ?
C21 H21A 0.97 . ?
C21 H21B 0.97 . ?
C22 H22A 0.96 . ?
C22 H22B 0.96 . ?
C22 H22C 0.96 . ?

loop_
_geom_torsion_atom_site_label_1
_geom_torsion_atom_site_label_2
_geom_torsion_atom_site_label_3
_geom_torsion_atom_site_label_4
_geom_torsion
_geom_torsion_site_symmetry_1
_geom_torsion_site_symmetry_2
_geom_torsion_site_symmetry_3
_geom_torsion_site_symmetry_4
_geom_torsion_publ_flag
N1 Cu1 N11 N12 39.8(3) . . . . ?
N11 Cu1 N11 N12 -136.4(4) 2_676 . . . ?
N3 Cu1 N11 N12 -130.8(18) . . . . ?
Cu1 Cu1 N11 N12 -136.4(4) 2_676 . . . ?
N1 Cu1 N11 Cu1 176.21(15) . . . 2_676 ?
N11 Cu1 N11 Cu1 0.0 2_676 . . 2_676 ?
N3 Cu1 N11 Cu1 5.6(19) . . . 2_676 ?
Cu1 Cu1 N11 Cu1 0.0 2_676 . . 2_676 ?
Cu1 N11 N12 N13 151.5(135) 2_676 . . . ?
Cu1 N11 N12 N13 -83.4(137) . . . . ?
N11 Cu1 N1 C1 82.9(11) 2_676 . . . ?
N3 Cu1 N1 C1 -127.7(3) . . . . ?
N11 Cu1 N1 C1 53.0(3) . . . . ?
Cu1 Cu1 N1 C1 56.4(4) 2_676 . . . ?
N11 Cu1 N1 C5 -91.9(11) 2_676 . . . ?
N3 Cu1 N1 C5 57.5(3) . . . . ?
N11 Cu1 N1 C5 -121.8(3) . . . . ?
Cu1 Cu1 N1 C5 -118.4(3) 2_676 . . . ?
C5 N1 C1 C2 0.3(6) . . . . ?
Cu1 N1 C1 C2 -174.6(3) . . . . ?
N1 C1 C2 N2 -178.6(4) . . . . ?
N1 C1 C2 C3 -0.3(7) . . . . ?
N2 C2 C3 C4 178.8(5) . . . . ?
C1 C2 C3 C4 0.5(7) . . . . ?
C2 C3 C4 C5 -0.7(8) . . . . ?
C1 N1 C5 C4 -0.6(7) . . . . ?
Cu1 N1 C5 C4 174.2(4) . . . . ?
C3 C4 C5 N1 0.8(8) . . . . ?
N1 Cu1 N3 C6 -131.9(3) . . . . ?
N11 Cu1 N3 C6 44.2(3) 2_676 . . . ?
N11 Cu1 N3 C6 38.7(20) . . . . ?
Cu1 Cu1 N3 C6 43.8(4) 2_676 . . . ?
N1 Cu1 N3 C10 47.7(4) . . . . ?
N11 Cu1 N3 C10 -136.2(4) 2_676 . . . ?
N11 Cu1 N3 C10 -141.7(17) . . . . ?
Cu1 Cu1 N3 C10 -136.6(3) 2_676 . . . ?
C10 N3 C6 C7 0.4(7) . . . . ?
Cu1 N3 C6 C7 -180.0(3) . . . . ?
N3 C6 C7 C8 0.1(7) . . . . ?
N3 C6 C7 N4 -179.6(4) . . . . ?
N4 C7 C8 C9 -180.0(5) . . . . ?
C6 C7 C8 C9 0.3(8) . . . . ?
C7 C8 C9 C10 -1.3(9) . . . . ?
C6 N3 C10 C9 -1.3(7) . . . . ?
Cu1 N3 C10 C9 179.1(4) . . . . ?
C8 C9 C10 N3 1.8(8) . . . . ?
